data_2017443
loop_
_publ_author_name
'Wang, Ziliang'
'Wei, Linheng'

_publ_section_title
;Two two-dimensional hydrogen-bonded coordination networks:
 bis(3-carboxybenzoato-\k<i>O</i>)bis(4-methyl-1<i>H</i>-imidazole-\k<i>N</i>^3^)copper(II)
 and
 bis(3-methylbenzoato-\k<i>N</i>)bis(4-methyl-1<i>H</i>-imidazole-\k<i>N</i>^3^)copper(II)
 monohydrate
;
_journal_coeditor_code KU3016
_journal_issue 12
_journal_name_full 'Acta Crystallographica Section C'
_journal_page_first m481
_journal_page_last m484
_journal_paper_doi 10.1107/S0108270109048203
_journal_volume 65
_journal_year 2009
_chemical_formula_iupac '[Cu (C8 H7 O2)2 (C4 H6 N2)2] , H2 O'
_chemical_formula_moiety 'C24 H26 Cu N4 O4, H2 O'
_chemical_formula_sum 'C24 H28 Cu N4 O5'
_chemical_formula_weight 516.04
_chemical_name_systematic
;
bis(3-methylbenzoato-\k<i>N</i>)bis(4-methyl-1<i>H</i>-imidazole-
\k<i>N</i>^3^)copper(II) monohydrate
;
_space_group_IT_number 14
_symmetry_cell_setting monoclinic
_symmetry_space_group_name_Hall '-P 2ybc'
_symmetry_space_group_name_H-M 'P 1 21/c 1'
_atom_sites_solution_hydrogens geom
_atom_sites_solution_primary direct
_atom_sites_solution_secondary difmap
_audit_creation_method SHELXL97
_cell_angle_alpha 90.0000
_cell_angle_beta 113.288(2)
_cell_angle_gamma 90.0000
_cell_formula_units_Z 8
_cell_length_a 14.3860(2)
_cell_length_b 15.2620(4)
_cell_length_c 24.6922(5)
_cell_measurement_reflns_used 3676
_cell_measurement_temperature 292(2)
_cell_measurement_theta_max 22.04
_cell_measurement_theta_min 2.28
_cell_volume 4979.71(19)
_computing_cell_refinement 'SMART (Bruker, 2001)'
_computing_data_collection 'SMART (Bruker, 2001)'
_computing_data_reduction 'SAINT-Plus (Bruker, 2001)'
_computing_molecular_graphics
;
PLATON (Spek, 2003) and TOPOS (Blatov <i>et al.</i>,  2000)
;
_computing_publication_material 'PLATON (Spek, 2003)'
_computing_structure_refinement 'SHELXL97 (Sheldrick, 2008)'
_computing_structure_solution 'SHELXS97 (Sheldrick, 2008)'
_diffrn_ambient_temperature 292(2)
_diffrn_measured_fraction_theta_full 0.999
_diffrn_measured_fraction_theta_max 0.999
_diffrn_measurement_device_type 'Bruker SMART APEX CCD area-detector'
_diffrn_measurement_method '0.3\% wide \w exposures'
_diffrn_radiation_monochromator graphite
_diffrn_radiation_source 'sealed tube'
_diffrn_radiation_type MoK\a
_diffrn_radiation_wavelength 0.71073
_diffrn_reflns_av_R_equivalents 0.0478
_diffrn_reflns_av_sigmaI/netI 0.0587
_diffrn_reflns_limit_h_max 17
_diffrn_reflns_limit_h_min -17
_diffrn_reflns_limit_k_max 18
_diffrn_reflns_limit_k_min -18
_diffrn_reflns_limit_l_max 30
_diffrn_reflns_limit_l_min -12
_diffrn_reflns_number 27494
_diffrn_reflns_theta_full 26.00
_diffrn_reflns_theta_max 26.00
_diffrn_reflns_theta_min 1.54
_exptl_absorpt_coefficient_mu 0.918
_exptl_absorpt_correction_T_max 0.8377
_exptl_absorpt_correction_T_min 0.7831
_exptl_absorpt_correction_type multi-scan
_exptl_absorpt_process_details '(SADABS; Sheldrick, 2003)'
_exptl_crystal_colour blue
_exptl_crystal_density_diffrn 1.377
_exptl_crystal_density_method 'not measured'
_exptl_crystal_description block
_exptl_crystal_F_000 2152
_exptl_crystal_size_max 0.28
_exptl_crystal_size_mid 0.25
_exptl_crystal_size_min 0.20
_refine_diff_density_max 0.498
_refine_diff_density_min -0.280
_refine_ls_extinction_method none
_refine_ls_goodness_of_fit_ref 0.977
_refine_ls_hydrogen_treatment mixed
_refine_ls_matrix_type full
_refine_ls_number_parameters 653
_refine_ls_number_reflns 9780
_refine_ls_number_restraints 38
_refine_ls_restrained_S_all 0.984
_refine_ls_R_factor_all 0.0938
_refine_ls_R_factor_gt 0.0466
_refine_ls_shift/su_max 0.003
_refine_ls_shift/su_mean 0.002
_refine_ls_structure_factor_coef Fsqd
_refine_ls_weighting_details 'calc w = 1/[\s^2^(Fo^2^)+(0.0460P)^2^] where P=(Fo^2^+2Fc^2^)/3'
_refine_ls_weighting_scheme calc
_refine_ls_wR_factor_gt 0.0958
_refine_ls_wR_factor_ref 0.1083
_reflns_number_gt 5859
_reflns_number_total 9780
_reflns_threshold_expression I>2\s(I)
_cod_data_source_file ku3016.cif
_cod_data_source_block II
_cod_original_cell_volume 4979.71(18)
_cod_original_sg_symbol_H-M 'P 21/c'
_cod_database_code 2017443
_cod_database_fobs_code 2017443

loop_
_symmetry_equiv_pos_as_xyz
'x, y, z'
'-x, y+1/2, -z+1/2'
'-x, -y, -z'
'x, -y-1/2, z-1/2'

loop_
_atom_site_type_symbol
_atom_site_label
_atom_site_fract_x
_atom_site_fract_y
_atom_site_fract_z
_atom_site_U_iso_or_equiv
_atom_site_adp_type
_atom_site_calc_flag
_atom_site_refinement_flags
_atom_site_occupancy
_atom_site_disorder_assembly
_atom_site_disorder_group
Cu Cu1 0.01541(3) 0.48340(2) 0.250539(15) 0.04663(12) Uani d . 1 . .
Cu Cu2 0.47403(3) 0.24525(2) 0.259132(15) 0.04463(12) Uani d . 1 . .
O O1 0.05721(16) 0.60261(14) 0.32491(9) 0.0644(6) Uani d . 1 . .
O O2 0.05913(15) 0.45999(14) 0.33727(9) 0.0541(5) Uani d . 1 . .
O O3 -0.02634(14) 0.51213(13) 0.16714(8) 0.0507(5) Uani d . 1 . .
O O4 -0.01921(15) 0.36976(14) 0.14832(9) 0.0615(6) Uani d . 1 . .
O O5 0.50141(14) 0.35576(14) 0.35324(9) 0.0603(6) Uani d . 1 . .
O O6 0.51484(14) 0.21236(14) 0.34233(8) 0.0504(5) Uani d . 1 . .
O O7 0.43313(15) 0.28299(14) 0.17636(9) 0.0531(5) Uani d . 1 . .
O O8 0.43613(17) 0.13910(15) 0.16738(10) 0.0714(7) Uani d . 1 . .
O O1W 0.63066(19) 0.47523(17) 0.32971(12) 0.0730(7) Uani d DU 1 . .
H H1WA 0.5886(18) 0.4392(16) 0.3288(13) 0.0750(9) Uiso d DU 1 . .
H H1WB 0.609(2) 0.5241(10) 0.3315(13) 0.0750(9) Uiso d DU 1 . .
N N1 -0.12886(18) 0.47597(16) 0.23917(11) 0.0495(6) Uani d . 1 . .
N N2 -0.2644(2) 0.47562(18) 0.25915(14) 0.0566(7) Uani d D 1 . .
H H2 -0.295(2) 0.475(2) 0.2820(11) 0.068(11) Uiso d D 1 . .
N N3 0.15883(17) 0.48069(16) 0.26013(11) 0.0484(6) Uani d . 1 . .
N N4 0.3190(2) 0.44839(17) 0.29268(12) 0.0545(7) Uani d DU 1 . .
H H4 0.3709(13) 0.4173(14) 0.3104(11) 0.0525(9) Uiso d DU 1 . .
N N5 0.32926(17) 0.24047(15) 0.24777(11) 0.0456(6) Uani d . 1 . .
N N6 0.1678(2) 0.27165(18) 0.21464(12) 0.0563(7) Uani d D 1 . .
H H6A 0.1136(13) 0.2975(17) 0.1940(11) 0.056(10) Uiso d D 1 . .
N N7 0.61906(18) 0.25282(15) 0.27226(11) 0.0470(6) Uani d . 1 . .
N N8 0.7564(2) 0.25719(18) 0.25403(13) 0.0543(7) Uani d D 1 . .
H H8 0.794(2) 0.262(2) 0.2350(14) 0.092(14) Uiso d D 1 . .
C C1 0.0729(2) 0.5375(2) 0.35786(14) 0.0492(8) Uani d . 1 . .
C C2 0.1054(2) 0.5496(2) 0.42318(13) 0.0478(8) Uani d . 1 . .
C C3 0.1095(2) 0.4797(2) 0.45979(14) 0.0519(8) Uani d . 1 . .
H H3 0.0933 0.4239 0.4437 0.062 Uiso calc R 1 . .
C C4 0.1374(2) 0.4910(2) 0.52023(15) 0.0549(9) Uani d . 1 . .
C C5 0.1629(2) 0.5742(2) 0.54252(15) 0.0645(10) Uani d . 1 . .
H H5 0.1825 0.5831 0.5828 0.077 Uiso calc R 1 . .
C C6 0.1604(3) 0.6441(2) 0.50745(16) 0.0744(11) Uani d . 1 . .
H H6 0.1787 0.6995 0.5240 0.089 Uiso calc R 1 . .
C C7 0.1306(2) 0.6326(2) 0.44711(14) 0.0618(9) Uani d . 1 . .
H H7 0.1275 0.6803 0.4230 0.074 Uiso calc R 1 . .
C C8 0.1378(3) 0.4155(2) 0.55880(14) 0.0706(10) Uani d . 1 . .
H H8A 0.1955 0.4198 0.5956 0.106 Uiso calc R 1 . .
H H8B 0.1411 0.3616 0.5395 0.106 Uiso calc R 1 . .
H H8C 0.0770 0.4164 0.5661 0.106 Uiso calc R 1 . .
C C9 -0.0392(2) 0.4476(2) 0.13210(14) 0.0458(8) Uani d . 1 . .
C C10 -0.0829(2) 0.4702(2) 0.06751(13) 0.0455(7) Uani d . 1 . .
C C11 -0.0808(2) 0.5561(2) 0.04899(13) 0.0513(8) Uani d . 1 . .
H H11 -0.0526 0.5996 0.0771 0.062 Uiso calc R 1 . .
C C12 -0.1193(2) 0.5786(2) -0.01013(15) 0.0604(9) Uani d . 1 . .
C C13 -0.1632(3) 0.5145(3) -0.05112(16) 0.0750(11) Uani d . 1 . .
H H13 -0.1899 0.5285 -0.0910 0.090 Uiso calc R 1 . .
C C14 -0.1684(3) 0.4293(3) -0.03392(17) 0.0809(12) Uani d . 1 . .
H H14 -0.1997 0.3868 -0.0623 0.097 Uiso calc R 1 . .
C C15 -0.1271(2) 0.4063(2) 0.02546(15) 0.0657(10) Uani d . 1 . .
H H15 -0.1293 0.3485 0.0368 0.079 Uiso calc R 1 . .
C C16 -0.1132(3) 0.6721(2) -0.02862(16) 0.0898(13) Uani d . 1 . .
H H16A -0.0619 0.6766 -0.0442 0.135 Uiso calc R 1 . .
H H16B -0.0966 0.7101 0.0049 0.135 Uiso calc R 1 . .
H H16C -0.1774 0.6891 -0.0583 0.135 Uiso calc R 1 . .
C C17 -0.1632(2) 0.4750(2) 0.28140(15) 0.0562(8) Uani d . 1 . .
H H17 -0.1224 0.4740 0.3215 0.067 Uiso calc R 1 . .
C C18 -0.2989(2) 0.4760(2) 0.19946(15) 0.0523(8) Uani d . 1 . .
C C19 -0.2153(2) 0.4761(2) 0.18759(14) 0.0544(8) Uani d . 1 . .
H H19 -0.2155 0.4761 0.1499 0.065 Uiso calc R 1 . .
C C20 -0.4093(2) 0.4777(2) 0.16067(16) 0.0758(11) Uani d . 1 . .
H H20A -0.4376 0.5328 0.1651 0.114 Uiso calc R 1 . .
H H20B -0.4430 0.4310 0.1717 0.114 Uiso calc R 1 . .
H H20C -0.4181 0.4702 0.1203 0.114 Uiso calc R 1 . .
C C21 0.2346(2) 0.4421(2) 0.30223(13) 0.0537(8) Uani d . 1 . .
H H21 0.2298 0.4140 0.3345 0.064 Uiso calc R 1 . .
C C22 0.2990(2) 0.49339(19) 0.24162(14) 0.0510(8) Uani d . 1 . .
C C23 0.1987(2) 0.5131(2) 0.22183(14) 0.0527(8) Uani d . 1 . .
H H23 0.1624 0.5439 0.1874 0.063 Uiso calc R 1 . .
C C24 0.3755(2) 0.5113(2) 0.21629(16) 0.0707(10) Uani d . 1 . .
H H24A 0.3962 0.4571 0.2048 0.106 Uiso calc R 1 . .
H H24B 0.4332 0.5398 0.2453 0.106 Uiso calc R 1 . .
H H24C 0.3463 0.5486 0.1824 0.106 Uiso calc R 1 . .
C C25 0.5237(2) 0.2802(2) 0.37427(14) 0.0479(8) Uani d . 1 . .
C C26 0.5643(2) 0.2662(2) 0.43961(13) 0.0494(8) Uani d . 1 . .
C C27 0.5757(2) 0.3368(2) 0.47743(15) 0.0622(9) Uani d . 1 . .
H H27 0.5568 0.3925 0.4616 0.075 Uiso calc R 1 . .
C C28 0.6151(2) 0.3258(3) 0.53865(17) 0.0699(10) Uani d . 1 . .
C C29 0.6433(3) 0.2424(3) 0.56000(17) 0.0854(13) Uani d . 1 . .
H H29 0.6706 0.2333 0.6005 0.102 Uiso calc R 1 . .
C C30 0.6324(3) 0.1726(3) 0.52343(17) 0.0822(12) Uani d . 1 . .
H H30 0.6517 0.1170 0.5393 0.099 Uiso calc R 1 . .
C C31 0.5934(2) 0.1837(2) 0.46336(14) 0.0621(9) Uani d . 1 . .
H H31 0.5865 0.1358 0.4387 0.074 Uiso calc R 1 . .
C C32 0.6273(3) 0.4023(3) 0.57857(18) 0.1162(17) Uani d . 1 . .
H H32A 0.5845 0.3948 0.5998 0.174 Uiso calc R 1 . .
H H32B 0.6087 0.4551 0.5556 0.174 Uiso calc R 1 . .
H H32C 0.6966 0.4063 0.6060 0.174 Uiso calc R 1 . .
C C33 0.4205(2) 0.2129(2) 0.14528(13) 0.0491(8) Uani d . 1 . .
C C34 0.3869(2) 0.2244(2) 0.08004(14) 0.0550(9) Uani d . 1 . .
C C35 0.3823(2) 0.3067(3) 0.05616(15) 0.0645(10) Uani d . 1 . .
H H35 0.3993 0.3554 0.0808 0.077 Uiso calc R 1 . .
C C36 0.3519(3) 0.3182(3) -0.00569(19) 0.0796(12) Uani d . 1 . .
C C37 0.3258(3) 0.2429(4) -0.03957(19) 0.0926(15) Uani d . 1 . .
H H37 0.3049 0.2483 -0.0802 0.111 Uiso calc R 1 . .
C C38 0.3290(3) 0.1617(4) -0.0168(2) 0.0995(15) Uani d . 1 . .
H H38 0.3101 0.1131 -0.0415 0.119 Uiso calc R 1 . .
C C39 0.3607(3) 0.1518(3) 0.04327(16) 0.0757(11) Uani d . 1 . .
H H39 0.3645 0.0961 0.0593 0.091 Uiso calc R 1 . .
C C40 0.3512(3) 0.4061(3) -0.03010(19) 0.1225(18) Uani d . 1 . .
H H40A 0.4076 0.4119 -0.0413 0.184 Uiso calc R 1 . .
H H40B 0.3562 0.4494 -0.0009 0.184 Uiso calc R 1 . .
H H40C 0.2893 0.4144 -0.0641 0.184 Uiso calc R 1 . .
C C41 0.2897(2) 0.21060(19) 0.28695(13) 0.0486(8) Uani d . 1 . .
H H41 0.3265 0.1816 0.3221 0.058 Uiso calc R 1 . .
C C42 0.1899(2) 0.22929(19) 0.26720(14) 0.0482(8) Uani d . 1 . .
C C43 0.2523(2) 0.2770(2) 0.20483(14) 0.0543(8) Uani d . 1 . .
H H43 0.2564 0.3032 0.1718 0.065 Uiso calc R 1 . .
C C44 0.1144(2) 0.2147(2) 0.29388(14) 0.0674(10) Uani d . 1 . .
H H44A 0.0966 0.2698 0.3058 0.101 Uiso calc R 1 . .
H H44B 0.1431 0.1771 0.3276 0.101 Uiso calc R 1 . .
H H44C 0.0549 0.1877 0.2653 0.101 Uiso calc R 1 . .
C C45 0.7048(2) 0.2509(2) 0.32460(14) 0.0543(8) Uani d . 1 . .
H H45 0.7040 0.2480 0.3620 0.065 Uiso calc R 1 . .
C C46 0.7889(2) 0.25386(19) 0.31367(15) 0.0517(8) Uani d . 1 . .
C C47 0.6559(2) 0.2568(2) 0.23110(14) 0.0547(8) Uani d . 1 . .
H H47 0.6163 0.2591 0.1909 0.066 Uiso calc R 1 . .
C C48 0.8994(2) 0.2526(2) 0.35311(15) 0.0746(11) Uani d . 1 . .
H H48A 0.9071 0.2470 0.3934 0.112 Uiso calc R 1 . .
H H48B 0.9304 0.3061 0.3483 0.112 Uiso calc R 1 . .
H H48C 0.9313 0.2038 0.3428 0.112 Uiso calc R 1 . .
O O2W 0.86386(19) 0.25847(16) 0.18570(12) 0.0709(7) Uani d DU 1 . .
H H2WA 0.9047(18) 0.2948(16) 0.1851(13) 0.0739(9) Uiso d DU 1 . .
H H2WB 0.881(2) 0.2088(10) 0.1817(13) 0.0738(9) Uiso d DU 1 . .

loop_
_atom_site_aniso_label
_atom_site_aniso_U_11
_atom_site_aniso_U_22
_atom_site_aniso_U_33
_atom_site_aniso_U_12
_atom_site_aniso_U_13
_atom_site_aniso_U_23
Cu1 0.0457(2) 0.0539(2) 0.0372(2) 0.00492(18) 0.01310(18) -0.00106(18)
Cu2 0.0445(2) 0.0517(2) 0.0348(2) 0.00415(17) 0.01262(17) 0.00448(17)
O1 0.0812(16) 0.0574(15) 0.0469(15) -0.0020(12) 0.0170(12) 0.0035(11)
O2 0.0609(14) 0.0565(14) 0.0432(13) -0.0012(11) 0.0187(11) -0.0030(10)
O3 0.0480(12) 0.0628(14) 0.0384(13) 0.0073(10) 0.0140(10) 0.0023(11)
O4 0.0570(13) 0.0565(15) 0.0685(16) 0.0081(11) 0.0223(12) 0.0147(12)
O5 0.0470(12) 0.0647(15) 0.0611(15) 0.0045(11) 0.0127(11) 0.0167(12)
O6 0.0473(12) 0.0661(15) 0.0359(12) 0.0065(10) 0.0146(10) 0.0080(11)
O7 0.0558(13) 0.0594(14) 0.0399(13) -0.0008(11) 0.0143(10) 0.0036(11)
O8 0.0859(17) 0.0620(16) 0.0591(16) -0.0032(13) 0.0209(13) 0.0079(12)
O1W 0.0734(9) 0.0733(9) 0.0762(9) 0.0003(6) 0.0337(8) 0.0006(7)
N1 0.0504(15) 0.0572(16) 0.0428(17) 0.0043(12) 0.0205(13) -0.0004(13)
N2 0.0541(18) 0.0609(18) 0.064(2) -0.0013(14) 0.0327(17) -0.0044(15)
N3 0.0454(14) 0.0527(15) 0.0404(16) 0.0103(12) 0.0098(13) 0.0011(12)
N4 0.0506(10) 0.0535(10) 0.0549(10) 0.0049(8) 0.0159(9) -0.0014(8)
N5 0.0404(14) 0.0530(16) 0.0389(15) 0.0035(11) 0.0107(12) 0.0029(12)
N6 0.0382(16) 0.0696(19) 0.0498(19) 0.0089(14) 0.0052(15) 0.0024(15)
N7 0.0456(15) 0.0555(16) 0.0394(15) 0.0036(12) 0.0164(13) 0.0034(12)
N8 0.0490(17) 0.0641(19) 0.0549(19) 0.0037(14) 0.0259(16) 0.0021(14)
C1 0.0411(18) 0.061(2) 0.043(2) 0.0007(16) 0.0138(15) -0.0067(17)
C2 0.0409(17) 0.062(2) 0.042(2) -0.0023(15) 0.0176(15) -0.0036(16)
C3 0.0447(18) 0.059(2) 0.050(2) 0.0037(15) 0.0163(16) -0.0052(17)
C4 0.0465(19) 0.071(2) 0.048(2) 0.0059(16) 0.0202(16) 0.0002(17)
C5 0.070(2) 0.078(3) 0.042(2) -0.007(2) 0.0176(18) -0.0086(19)
C6 0.094(3) 0.072(3) 0.054(3) -0.022(2) 0.026(2) -0.016(2)
C7 0.072(2) 0.065(2) 0.045(2) -0.0123(18) 0.0202(18) -0.0058(17)
C8 0.076(2) 0.081(3) 0.061(2) 0.013(2) 0.033(2) 0.013(2)
C9 0.0297(16) 0.060(2) 0.048(2) 0.0010(15) 0.0158(14) 0.0034(17)
C10 0.0345(15) 0.060(2) 0.0413(19) -0.0021(14) 0.0141(14) -0.0038(16)
C11 0.0501(19) 0.054(2) 0.044(2) 0.0002(15) 0.0117(15) 0.0032(16)
C12 0.051(2) 0.078(3) 0.050(2) 0.0011(18) 0.0161(17) 0.0112(19)
C13 0.070(2) 0.104(3) 0.042(2) 0.001(2) 0.0121(19) 0.005(2)
C14 0.082(3) 0.099(3) 0.050(3) -0.019(2) 0.014(2) -0.028(2)
C15 0.067(2) 0.067(2) 0.059(3) -0.0091(18) 0.0204(19) -0.0130(19)
C16 0.083(3) 0.099(3) 0.077(3) 0.006(2) 0.020(2) 0.036(2)
C17 0.053(2) 0.064(2) 0.052(2) 0.0030(16) 0.0211(17) -0.0012(17)
C18 0.0502(19) 0.0514(19) 0.057(2) 0.0026(15) 0.0233(17) 0.0025(16)
C19 0.0519(19) 0.064(2) 0.044(2) 0.0069(16) 0.0160(17) 0.0026(16)
C20 0.048(2) 0.094(3) 0.081(3) -0.0019(19) 0.021(2) 0.004(2)
C21 0.056(2) 0.056(2) 0.044(2) 0.0067(16) 0.0146(17) -0.0007(16)
C22 0.0461(18) 0.0474(19) 0.056(2) -0.0010(15) 0.0162(16) -0.0065(15)
C23 0.0480(19) 0.055(2) 0.051(2) 0.0038(15) 0.0154(16) 0.0023(16)
C24 0.0480(19) 0.078(3) 0.086(3) -0.0030(17) 0.026(2) 0.000(2)
C25 0.0292(16) 0.062(2) 0.051(2) 0.0042(15) 0.0147(15) 0.0103(18)
C26 0.0371(17) 0.074(2) 0.0379(19) -0.0005(15) 0.0160(14) 0.0023(17)
C27 0.050(2) 0.076(3) 0.060(3) -0.0038(17) 0.0214(18) -0.007(2)
C28 0.050(2) 0.105(3) 0.056(3) -0.015(2) 0.0219(19) -0.021(2)
C29 0.069(3) 0.143(4) 0.041(2) -0.006(3) 0.018(2) -0.006(3)
C30 0.089(3) 0.103(3) 0.049(3) 0.017(2) 0.022(2) 0.023(2)
C31 0.063(2) 0.074(3) 0.046(2) 0.0060(18) 0.0184(17) 0.0099(18)
C32 0.113(4) 0.152(5) 0.092(4) -0.032(3) 0.050(3) -0.056(3)
C33 0.0369(17) 0.070(2) 0.0377(19) -0.0022(16) 0.0115(14) 0.0056(18)
C34 0.0383(18) 0.086(3) 0.041(2) -0.0048(17) 0.0163(15) 0.0001(19)
C35 0.0423(19) 0.094(3) 0.053(2) -0.0015(18) 0.0147(17) 0.012(2)
C36 0.050(2) 0.123(4) 0.067(3) 0.003(2) 0.025(2) 0.033(3)
C37 0.062(3) 0.161(5) 0.053(3) -0.004(3) 0.022(2) 0.014(3)
C38 0.090(3) 0.142(5) 0.072(3) -0.022(3) 0.037(3) -0.032(3)
C39 0.065(2) 0.116(3) 0.048(2) -0.014(2) 0.0228(19) -0.019(2)
C40 0.104(3) 0.164(5) 0.105(4) 0.037(3) 0.047(3) 0.078(4)
C41 0.0467(18) 0.054(2) 0.0411(19) 0.0007(15) 0.0128(15) 0.0057(15)
C42 0.0417(18) 0.053(2) 0.047(2) -0.0043(14) 0.0146(16) -0.0042(15)
C43 0.050(2) 0.066(2) 0.042(2) 0.0062(16) 0.0125(17) 0.0034(16)
C44 0.0482(19) 0.082(3) 0.070(3) -0.0064(18) 0.0213(18) -0.0019(19)
C45 0.0477(19) 0.072(2) 0.0410(19) 0.0058(16) 0.0154(16) 0.0077(16)
C46 0.0460(19) 0.055(2) 0.055(2) 0.0079(15) 0.0198(17) 0.0057(16)
C47 0.051(2) 0.068(2) 0.045(2) 0.0013(16) 0.0197(17) 0.0014(16)
C48 0.045(2) 0.100(3) 0.073(3) 0.0140(18) 0.0175(19) 0.009(2)
O2W 0.0727(9) 0.0731(9) 0.0731(9) -0.0004(6) 0.0352(8) 0.0000(7)

loop_
_atom_type_symbol
_atom_type_description
_atom_type_scat_dispersion_real
_atom_type_scat_dispersion_imag
_atom_type_scat_source
C C 0.0033 0.0016 'International Tables Vol C Tables 4.2.6.8 and 6.1.1.4'
Cu Cu 0.3201 1.2651 'International Tables Vol C Tables 4.2.6.8 and 6.1.1.4'
O O 0.0106 0.0060 'International Tables Vol C Tables 4.2.6.8 and 6.1.1.4'
N N 0.0061 0.0033 'International Tables Vol C Tables 4.2.6.8 and 6.1.1.4'
H H 0.0000 0.0000 'International Tables Vol C Tables 4.2.6.8 and 6.1.1.4'

loop_
_geom_angle_atom_site_label_1
_geom_angle_atom_site_label_2
_geom_angle_atom_site_label_3
_geom_angle_site_symmetry_1
_geom_angle_site_symmetry_3
_geom_angle
_geom_angle_publ_flag
O3 Cu1 N1 . . 89.73(9) y
O3 Cu1 N3 . . 90.14(9) y
O2 Cu1 O3 . . 177.26(9) y
N1 Cu1 N3 . . 175.37(10) y
N1 Cu1 O2 . . 90.56(9) y
N3 Cu1 O2 . . 89.80(9) y
O6 Cu2 O7 . . 177.84(9) y
O6 Cu2 N5 . . 90.08(9) y
O6 Cu2 N7 . . 89.07(9) y
O7 Cu2 N5 . . 89.87(9) y
O7 Cu2 N7 . . 90.91(9) y
N5 Cu2 N7 . . 178.27(10) y
C1 O2 Cu1 . . 101.20(19) ?
C9 O3 Cu1 . . 116.35(19) ?
C25 O6 Cu2 . . 110.73(19) ?
C33 O7 Cu2 . . 106.77(19) ?
H1WA O1W H1WB . . 109(3) ?
C17 N1 C19 . . 104.3(3) ?
C17 N1 Cu1 . . 125.9(2) ?
C19 N1 Cu1 . . 129.7(2) ?
C17 N2 C18 . . 108.5(3) ?
C17 N2 H2 . . 120(2) ?
C18 N2 H2 . . 131(2) ?
C21 N3 C23 . . 105.4(3) ?
C21 N3 Cu1 . . 127.1(2) ?
C23 N3 Cu1 . . 127.4(2) ?
C21 N4 C22 . . 109.1(3) ?
C21 N4 H4 . . 123.3(19) ?
C22 N4 H4 . . 126(2) ?
C43 N5 C41 . . 104.8(3) ?
C43 N5 Cu2 . . 126.7(2) ?
C41 N5 Cu2 . . 127.8(2) ?
C43 N6 C42 . . 108.3(2) ?
C43 N6 H6A . . 124(2) ?
C42 N6 H6A . . 127(2) ?
C47 N7 C45 . . 103.7(3) ?
C47 N7 Cu2 . . 126.4(2) ?
C45 N7 Cu2 . . 129.8(2) ?
C47 N8 C46 . . 108.2(3) ?
C47 N8 H8 . . 126(3) ?
C46 N8 H8 . . 126(3) ?
O1 C1 O2 . . 121.4(3) ?
O1 C1 C2 . . 120.1(3) ?
O2 C1 C2 . . 118.5(3) ?
C3 C2 C7 . . 119.3(3) ?
C3 C2 C1 . . 121.4(3) ?
C7 C2 C1 . . 119.3(3) ?
C2 C3 C4 . . 121.6(3) ?
C2 C3 H3 . . 119.2 ?
C4 C3 H3 . . 119.2 ?
C5 C4 C3 . . 117.5(3) ?
C5 C4 C8 . . 121.6(3) ?
C3 C4 C8 . . 120.9(3) ?
C6 C5 C4 . . 122.1(3) ?
C6 C5 H5 . . 118.9 ?
C4 C5 H5 . . 118.9 ?
C5 C6 C7 . . 120.0(3) ?
C5 C6 H6 . . 120.0 ?
C7 C6 H6 . . 120.0 ?
C2 C7 C6 . . 119.4(3) ?
C2 C7 H7 . . 120.3 ?
C6 C7 H7 . . 120.3 ?
C4 C8 H8A . . 109.5 ?
C4 C8 H8B . . 109.5 ?
H8A C8 H8B . . 109.5 ?
C4 C8 H8C . . 109.5 ?
H8A C8 H8C . . 109.5 ?
H8B C8 H8C . . 109.5 ?
O4 C9 O3 . . 124.3(3) ?
O4 C9 C10 . . 120.3(3) ?
O3 C9 C10 . . 115.5(3) ?
C15 C10 C11 . . 118.7(3) ?
C15 C10 C9 . . 120.6(3) ?
C11 C10 C9 . . 120.6(3) ?
C12 C11 C10 . . 121.9(3) ?
C12 C11 H11 . . 119.1 ?
C10 C11 H11 . . 119.1 ?
C13 C12 C11 . . 118.5(3) ?
C13 C12 C16 . . 121.1(3) ?
C11 C12 C16 . . 120.4(3) ?
C12 C13 C14 . . 120.8(3) ?
C12 C13 H13 . . 119.6 ?
C14 C13 H13 . . 119.6 ?
C13 C14 C15 . . 120.6(3) ?
C13 C14 H14 . . 119.7 ?
C15 C14 H14 . . 119.7 ?
C10 C15 C14 . . 119.4(3) ?
C10 C15 H15 . . 120.3 ?
C14 C15 H15 . . 120.3 ?
C12 C16 H16A . . 109.5 ?
C12 C16 H16B . . 109.5 ?
H16A C16 H16B . . 109.5 ?
C12 C16 H16C . . 109.5 ?
H16A C16 H16C . . 109.5 ?
H16B C16 H16C . . 109.5 ?
N1 C17 N2 . . 111.3(3) ?
N1 C17 H17 . . 124.4 ?
N2 C17 H17 . . 124.4 ?
C19 C18 N2 . . 105.2(3) ?
C19 C18 C20 . . 132.4(3) ?
N2 C18 C20 . . 122.3(3) ?
C18 C19 N1 . . 110.8(3) ?
C18 C19 H19 . . 124.6 ?
N1 C19 H19 . . 124.6 ?
C18 C20 H20A . . 109.5 ?
C18 C20 H20B . . 109.5 ?
H20A C20 H20B . . 109.5 ?
C18 C20 H20C . . 109.5 ?
H20A C20 H20C . . 109.5 ?
H20B C20 H20C . . 109.5 ?
N3 C21 N4 . . 111.0(3) ?
N3 C21 H21 . . 124.5 ?
N4 C21 H21 . . 124.5 ?
C23 C22 N4 . . 104.5(3) ?
C23 C22 C24 . . 131.5(3) ?
N4 C22 C24 . . 124.0(3) ?
C22 C23 N3 . . 110.1(3) ?
C22 C23 H23 . . 124.9 ?
N3 C23 H23 . . 124.9 ?
C22 C24 H24A . . 109.5 ?
C22 C24 H24B . . 109.5 ?
H24A C24 H24B . . 109.5 ?
C22 C24 H24C . . 109.5 ?
H24A C24 H24C . . 109.5 ?
H24B C24 H24C . . 109.5 ?
O5 C25 O6 . . 122.9(3) ?
O5 C25 C26 . . 120.3(3) ?
O6 C25 C26 . . 116.8(3) ?
C31 C26 C27 . . 119.0(3) ?
C31 C26 C25 . . 120.7(3) ?
C27 C26 C25 . . 120.3(3) ?
C26 C27 C28 . . 121.5(3) ?
C26 C27 H27 . . 119.3 ?
C28 C27 H27 . . 119.3 ?
C29 C28 C27 . . 117.2(4) ?
C29 C28 C32 . . 122.1(4) ?
C27 C28 C32 . . 120.8(4) ?
C30 C29 C28 . . 122.0(4) ?
C30 C29 H29 . . 119.0 ?
C28 C29 H29 . . 119.0 ?
C29 C30 C31 . . 120.6(4) ?
C29 C30 H30 . . 119.7 ?
C31 C30 H30 . . 119.7 ?
C30 C31 C26 . . 119.8(3) ?
C30 C31 H31 . . 120.1 ?
C26 C31 H31 . . 120.1 ?
C28 C32 H32A . . 109.5 ?
C28 C32 H32B . . 109.5 ?
H32A C32 H32B . . 109.5 ?
C28 C32 H32C . . 109.5 ?
H32A C32 H32C . . 109.5 ?
H32B C32 H32C . . 109.5 ?
O8 C33 O7 . . 122.5(3) ?
O8 C33 C34 . . 120.5(3) ?
O7 C33 C34 . . 117.0(3) ?
C35 C34 C39 . . 119.6(3) ?
C35 C34 C33 . . 120.5(3) ?
C39 C34 C33 . . 119.9(3) ?
C34 C35 C36 . . 120.9(4) ?
C34 C35 H35 . . 119.5 ?
C36 C35 H35 . . 119.5 ?
C37 C36 C35 . . 116.2(4) ?
C37 C36 C40 . . 123.7(4) ?
C35 C36 C40 . . 120.2(5) ?
C38 C37 C36 . . 123.6(4) ?
C38 C37 H37 . . 118.2 ?
C36 C37 H37 . . 118.2 ?
C37 C38 C39 . . 119.4(4) ?
C37 C38 H38 . . 120.3 ?
C39 C38 H38 . . 120.3 ?
C38 C39 C34 . . 120.4(4) ?
C38 C39 H39 . . 119.8 ?
C34 C39 H39 . . 119.8 ?
C36 C40 H40A . . 109.5 ?
C36 C40 H40B . . 109.5 ?
H40A C40 H40B . . 109.5 ?
C36 C40 H40C . . 109.5 ?
H40A C40 H40C . . 109.5 ?
H40B C40 H40C . . 109.5 ?
C42 C41 N5 . . 110.6(3) ?
C42 C41 H41 . . 124.7 ?
N5 C41 H41 . . 124.7 ?
C41 C42 N6 . . 104.9(3) ?
C41 C42 C44 . . 131.6(3) ?
N6 C42 C44 . . 123.5(3) ?
N5 C43 N6 . . 111.4(3) ?
N5 C43 H43 . . 124.3 ?
N6 C43 H43 . . 124.3 ?
C42 C44 H44A . . 109.5 ?
C42 C44 H44B . . 109.5 ?
H44A C44 H44B . . 109.5 ?
C42 C44 H44C . . 109.5 ?
H44A C44 H44C . . 109.5 ?
H44B C44 H44C . . 109.5 ?
C46 C45 N7 . . 110.6(3) ?
C46 C45 H45 . . 124.7 ?
N7 C45 H45 . . 124.7 ?
C45 C46 N8 . . 105.6(3) ?
C45 C46 C48 . . 132.7(3) ?
N8 C46 C48 . . 121.7(3) ?
N7 C47 N8 . . 111.9(3) ?
N7 C47 H47 . . 124.0 ?
N8 C47 H47 . . 124.0 ?
C46 C48 H48A . . 109.5 ?
C46 C48 H48B . . 109.5 ?
H48A C48 H48B . . 109.5 ?
C46 C48 H48C . . 109.5 ?
H48A C48 H48C . . 109.5 ?
H48B C48 H48C . . 109.5 ?
H2WA O2W H2WB . . 112(3) ?

loop_
_geom_bond_atom_site_label_1
_geom_bond_atom_site_label_2
_geom_bond_site_symmetry_2
_geom_bond_distance
_geom_bond_publ_flag
Cu1 N1 . 1.985(2) y
Cu1 N3 . 1.982(2) y
Cu1 O3 . 1.9534(19) y
Cu2 N5 . 1.990(2) y
Cu2 N7 . 1.984(2) y
Cu1 O2 . 2.011(2) y
Cu2 O6 . 1.9654(19) y
Cu2 O7 . 1.9759(19) y
O1 C1 . 1.247(3) ?
O2 C1 . 1.272(3) ?
O3 C9 . 1.275(3) ?
O4 C9 . 1.251(3) ?
O5 C25 . 1.253(3) ?
O6 C25 . 1.277(4) ?
O7 C33 . 1.287(4) ?
O8 C33 . 1.233(3) ?
O1W H1WA . 0.81(3) ?
O1W H1WB . 0.816(10) ?
N1 C17 . 1.319(4) ?
N1 C19 . 1.384(3) ?
N2 C17 . 1.337(4) ?
N2 C18 . 1.356(4) ?
N2 H2 . 0.84(3) ?
N3 C21 . 1.311(3) ?
N3 C23 . 1.377(4) ?
N4 C21 . 1.329(4) ?
N4 C22 . 1.363(4) ?
N4 H4 . 0.846(10) ?
N5 C43 . 1.316(3) ?
N5 C41 . 1.380(4) ?
N6 C43 . 1.333(4) ?
N6 C42 . 1.370(4) ?
N6 H6A . 0.842(10) ?
N7 C47 . 1.321(4) ?
N7 C45 . 1.390(3) ?
N8 C47 . 1.328(4) ?
N8 C46 . 1.359(4) ?
N8 H8 . 0.85(3) ?
C1 C2 . 1.502(4) ?
C2 C3 . 1.384(4) ?
C2 C7 . 1.384(4) ?
C3 C4 . 1.395(4) ?
C3 H3 . 0.9300 ?
C4 C5 . 1.374(4) ?
C4 C8 . 1.495(4) ?
C5 C6 . 1.366(4) ?
C5 H5 . 0.9300 ?
C6 C7 . 1.389(4) ?
C6 H6 . 0.9300 ?
C7 H7 . 0.9300 ?
C8 H8A . 0.9600 ?
C8 H8B . 0.9600 ?
C8 H8C . 0.9600 ?
C9 C10 . 1.505(4) ?
C10 C15 . 1.383(4) ?
C10 C11 . 1.392(4) ?
C11 C12 . 1.384(4) ?
C11 H11 . 0.9300 ?
C12 C13 . 1.370(5) ?
C12 C16 . 1.512(4) ?
C13 C14 . 1.379(5) ?
C13 H13 . 0.9300 ?
C14 C15 . 1.392(4) ?
C14 H14 . 0.9300 ?
C15 H15 . 0.9300 ?
C16 H16A . 0.9600 ?
C16 H16B . 0.9600 ?
C16 H16C . 0.9600 ?
C17 H17 . 0.9300 ?
C18 C19 . 1.346(4) ?
C18 C20 . 1.496(4) ?
C19 H19 . 0.9300 ?
C20 H20A . 0.9600 ?
C20 H20B . 0.9600 ?
C20 H20C . 0.9600 ?
C21 H21 . 0.9300 ?
C22 C23 . 1.361(4) ?
C22 C24 . 1.491(4) ?
C23 H23 . 0.9300 ?
C24 H24A . 0.9600 ?
C24 H24B . 0.9600 ?
C24 H24C . 0.9600 ?
C25 C26 . 1.498(4) ?
C26 C31 . 1.383(4) ?
C26 C27 . 1.392(4) ?
C27 C28 . 1.399(4) ?
C27 H27 . 0.9300 ?
C28 C29 . 1.377(5) ?
C28 C32 . 1.493(5) ?
C29 C30 . 1.365(5) ?
C29 H29 . 0.9300 ?
C30 C31 . 1.373(4) ?
C30 H30 . 0.9300 ?
C31 H31 . 0.9300 ?
C32 H32A . 0.9600 ?
C32 H32B . 0.9600 ?
C32 H32C . 0.9600 ?
C33 C34 . 1.498(4) ?
C34 C35 . 1.378(4) ?
C34 C39 . 1.387(4) ?
C35 C36 . 1.423(5) ?
C35 H35 . 0.9300 ?
C36 C37 . 1.383(6) ?
C36 C40 . 1.469(5) ?
C37 C38 . 1.353(6) ?
C37 H37 . 0.9300 ?
C38 C39 . 1.378(5) ?
C38 H38 . 0.9300 ?
C39 H39 . 0.9300 ?
C40 H40A . 0.9600 ?
C40 H40B . 0.9600 ?
C40 H40C . 0.9600 ?
C41 C42 . 1.352(4) ?
C41 H41 . 0.9300 ?
C42 C44 . 1.493(4) ?
C43 H43 . 0.9300 ?
C44 H44A . 0.9600 ?
C44 H44B . 0.9600 ?
C44 H44C . 0.9600 ?
C45 C46 . 1.340(4) ?
C45 H45 . 0.9300 ?
C46 C48 . 1.500(4) ?
C47 H47 . 0.9300 ?
C48 H48A . 0.9600 ?
C48 H48B . 0.9600 ?
C48 H48C . 0.9600 ?
O2W H2WA . 0.81(3) ?
O2W H2WB . 0.815(10) ?

loop_
_geom_hbond_atom_site_label_D
_geom_hbond_atom_site_label_H
_geom_hbond_atom_site_label_A
_geom_hbond_site_symmetry_A
_geom_hbond_distance_DH
_geom_hbond_distance_HA
_geom_hbond_distance_DA
_geom_hbond_angle_DHA
_geom_hbond_publ_flag
O1W H1WA O5 . 0.81(3) 2.04(3) 2.824(3) 163(3) yes
O1W H1WB O8 2_655 0.81(3) 1.876(11) 2.690(3) 176(3) yes
N2 H2 O1W 1_455 0.84(3) 1.88(3) 2.719(4) 177(3) yes
N4 H4 O5 . 0.846(10) 1.989(11) 2.832(3) 174(3) yes
N6 H6A O4 . 0.842(10) 2.106(11) 2.946(3) 175(3) yes
N8 H8 O2W . 0.85(3) 1.86(3) 2.701(4) 171(4) yes
O2W H2WA O4 1_655 0.81(3) 2.028(16) 2.792(3) 156(3) yes
O2W H2WB O1 2_645 0.815(10) 1.887(12) 2.693(3) 170(3) yes
